data_7718595
loop_
_publ_author_name
'Petrov, Andrey A.'
'Chen, Luyi'
'Li, Mingming'
'Fateev, Sergey A.'
'Petrov, Andrey V.'
'Khrustalev, Victor N.'
'Tarasov, Alexey B.'

_publ_section_title
;
 Crystal structures and luminescence properties of halocuprates with
 trimethylsulfonium cations.
;
_journal_issue 22
_journal_name_full 'Dalton transactions (Cambridge, England : 2003)'
_journal_page_first 9088
_journal_page_last 9094
_journal_paper_doi 10.1039/d5dt00852b
_journal_volume 54
_journal_year 2025
_chemical_formula_moiety 'C3 H9 I3 Cu2 S'
_chemical_formula_sum 'C3 H9 Cu2 I3 S'
_chemical_formula_weight 1751.80
_chemical_name_systematic 'trimethylsulfonium iodocuprate'
_space_group_crystal_system orthorhombic
_space_group_IT_number 62
_space_group_name_Hall '-P 2ac 2n'
_space_group_name_H-M_alt 'P n m a'
_atom_sites_solution_hydrogens mixed
_atom_sites_solution_primary dual
_audit_creation_date 2025-03-07
_audit_creation_method
;
Olex2 1.5
(compiled 2025.03.04 svn.red2d20d0 for OlexSys, GUI svn.r7181)
;
_audit_update_record
;
2025-04-25 deposited with the CCDC.	2025-04-25 downloaded from the CCDC.
;
_cell_angle_alpha 90
_cell_angle_beta 90
_cell_angle_gamma 90
_cell_formula_units_Z 4
_cell_length_a 17.7139(14)
_cell_length_b 6.3941(6)
_cell_length_c 29.860(2)
_cell_measurement_reflns_used 9039
_cell_measurement_temperature 100.0(2)
_cell_measurement_theta_max 28.36
_cell_measurement_theta_min 2.67
_cell_volume 3382.1(5)
_computing_cell_refinement 'SAINT V8.40B (?, 2016)'
_computing_data_collection 'Apex3 (Bruker 2018)'
_computing_data_reduction 'SAINT V8.40B (?, 2016)'
_computing_molecular_graphics 'Olex2 1.5 (Dolomanov et al., 2009)'
_computing_publication_material 'Olex2 1.5 (Dolomanov et al., 2009)'
_computing_structure_refinement 'XL  (Sheldrick, 2008)'
_computing_structure_solution 'ShelXT 2014'
_diffrn_ambient_temperature 100.0(2)
_diffrn_detector 'Bruker PHOTON II area detector'
_diffrn_detector_area_resol_mean 7.9
_diffrn_detector_type 'CMOS area detector'
_diffrn_measured_fraction_theta_full 0.999
_diffrn_measured_fraction_theta_max 0.995
_diffrn_measurement_device 'three-circle diffractometer'
_diffrn_measurement_device_type 'Bruker D8 VENTURE'
_diffrn_measurement_method '\w and \f scans'
_diffrn_radiation_monochromator 'mirror optics'
_diffrn_radiation_probe x-ray
_diffrn_radiation_type MoK\a
_diffrn_radiation_wavelength 0.71073
_diffrn_reflns_av_R_equivalents 0.1174
_diffrn_reflns_av_unetI/netI 0.0385
_diffrn_reflns_Laue_measured_fraction_full 0.999
_diffrn_reflns_Laue_measured_fraction_max 0.995
_diffrn_reflns_limit_h_max 23
_diffrn_reflns_limit_h_min -23
_diffrn_reflns_limit_k_max 8
_diffrn_reflns_limit_k_min -8
_diffrn_reflns_limit_l_max 39
_diffrn_reflns_limit_l_min -39
_diffrn_reflns_number 107527
_diffrn_reflns_point_group_measured_fraction_full 0.999
_diffrn_reflns_point_group_measured_fraction_max 0.995
_diffrn_reflns_theta_full 25.242
_diffrn_reflns_theta_max 28.431
_diffrn_reflns_theta_min 1.784
_diffrn_source 'microfocus sealed X-ray tube'
_diffrn_source_current 1.0
_diffrn_source_power 0.05
_diffrn_source_type 'Incoatec I\ms'
_diffrn_source_voltage 50.0
_diffrn_standards_number 0
_exptl_absorpt_coefficient_mu 12.107
_exptl_absorpt_correction_T_max 0.7218
_exptl_absorpt_correction_T_min 0.4301
_exptl_absorpt_correction_type multi-scan
_exptl_absorpt_process_details
;
SADABS-2016/2 (Bruker,2016/2) was used for absorption correction.
wR2(int) was 0.1499 before and 0.1241 after correction.
The Ratio of minimum to maximum transmission is 0.5959.
The \l/2 correction factor is Not present.
;
_exptl_crystal_colour colourless
_exptl_crystal_colour_primary colourless
_exptl_crystal_density_diffrn 3.440
_exptl_crystal_description block
_exptl_crystal_F_000 3108
_exptl_crystal_size_max 0.26
_exptl_crystal_size_mid 0.25
_exptl_crystal_size_min 0.19
_refine_diff_density_max 1.965
_refine_diff_density_min -1.892
_refine_diff_density_rms 0.270
_refine_ls_extinction_coef 0.00037(4)
_refine_ls_extinction_expression Fc^*^=kFc[1+0.001xFc^2^\l^3^/sin(2\q)]^-1/4^
_refine_ls_extinction_method 'SHELXL-2018/3 (Sheldrick 2018)'
_refine_ls_goodness_of_fit_ref 1.072
_refine_ls_hydrogen_treatment constr
_refine_ls_matrix_type full
_refine_ls_number_parameters 203
_refine_ls_number_reflns 4624
_refine_ls_number_restraints 90
_refine_ls_restrained_S_all 1.062
_refine_ls_R_factor_all 0.0445
_refine_ls_R_factor_gt 0.0336
_refine_ls_shift/su_max 0.002
_refine_ls_shift/su_mean 0.000
_refine_ls_structure_factor_coef Fsqd
_refine_ls_weighting_details 'w=1/[\s^2^(Fo^2^)+(0.0245P)^2^+28.8348P] where P=(Fo^2^+2Fc^2^)/3'
_refine_ls_weighting_scheme calc
_refine_ls_wR_factor_gt 0.0740
_refine_ls_wR_factor_ref 0.0792
_reflns_Friedel_coverage 0.000
_reflns_number_gt 3947
_reflns_number_total 4624
_reflns_threshold_expression 'I > 2\s(I)'
_cod_data_source_file d5dt00852b2.cif
_cod_data_source_block mo_cxy2103_0ma
_cod_depositor_comments 'Adding full bibliography for 7718593--7718595.cif.'
_cod_original_sg_symbol_H-M Pnma
_cod_original_formula_sum 'C3 H9 I3 Cu2 S'
_cod_database_code 7718595
_shelx_shelxl_version_number 2018/3
_shelx_space_group_comment
;
The symmetry employed for this shelxl refinement is uniquely defined
by the following loop, which should always be used as a source of
symmetry information in preference to the above space-group names.
They are only intended as comments.
;
_shelx_estimated_absorpt_t_max 0.207
_shelx_estimated_absorpt_t_min 0.145
_olex2_refinement_description
;
1. Fixed Uiso
 At 1.2 times of:
  All C(H,H) groups
 At 1.5 times of:
  All C(H,H,H) groups
2. Restrained distances
 S3-C10 \\sim S3-C7 \\sim S4-C10A \\sim S4-C8
 with sigma of 0.02
3. Uiso/Uaniso restraints and constraints
S3 \\sim C7 \\sim C10 \\sim S4 \\sim C8 \\sim C9 \\sim C10A: within 2A with
sigma of 0.01 and sigma for terminal atoms of 2.5 within 2A
Uanis(C9) \\sim Ueq, Uanis(C8) \\sim Ueq: with sigma of 0.01 and sigma for
terminal atoms of 0.02
Uanis(C10) = Uanis(C10A)
4. Others
 Fixed Sof: I8(0.5) I9(0.25) I10(0.25) H1A(0.5) H1B(0.5) H1C(0.5) C2(0.5)
 H2A(0.5) H2B(0.5) H2C(0.5) H3A(0.5) H3B(0.5) H3C(0.5) S2(0.5) S3(0.25) C7(0.5)
 H7A(0.5) H7B(0.5) H7C(0.5) C10(0.25) H10D(0.25) H10E(0.25) H10F(0.25) S4(0.25)
 C8(0.25) H8A(0.25) H8B(0.25) H8C(0.25) C9(0.25) H9A(0.25) H9B(0.25) H9C(0.25)
 C10A(0.25) H10A(0.25) H10B(0.25) H10C(0.25)
5.a Riding coordinates:
 C1(H1A,H1B,H1C), C10(H10D,H10E,H10F)
5.b Secondary CH2 refined with riding coordinates:
 C4(H4A,H4B), C5(H5A,H5B), C6(H6A,H6B)
5.c Idealised Me refined as rotating group:
 C2(H2A,H2B,H2C), C3(H3A,H3B,H3C), C7(H7A,H7B,H7C), C8(H8A,H8B,H8C), C9(H9A,
 H9B,H9C), C10A(H10A,H10B,H10C)
;
_olex2_submission_special_instructions 'No special instructions were received'

loop_
_space_group_symop_operation_xyz
'x, y, z'
'-x+1/2, -y, z+1/2'
'-x, y+1/2, -z'
'x+1/2, -y+1/2, -z+1/2'
'-x, -y, -z'
'x-1/2, y, -z-1/2'
'x, -y-1/2, z'
'-x-1/2, y-1/2, z-1/2'

loop_
_atom_site_label
_atom_site_type_symbol
_atom_site_fract_x
_atom_site_fract_y
_atom_site_fract_z
_atom_site_U_iso_or_equiv
_atom_site_adp_type
_atom_site_occupancy
_atom_site_site_symmetry_order
_atom_site_calc_flag
_atom_site_refinement_flags_posn
_atom_site_refinement_flags_adp
_atom_site_refinement_flags_occupancy
_atom_site_disorder_assembly
_atom_site_disorder_group
I1 I 0.09183(3) 0.750000 0.49649(2) 0.01689(11) Uani 1 2 d S T P . .
I2 I 0.09650(3) 1.250000 0.59041(2) 0.01834(12) Uani 1 2 d S T P . .
I3 I -0.07386(3) 0.750000 0.59882(2) 0.01802(12) Uani 1 2 d S T P . .
Cu1 Cu 0.00464(4) 0.99795(12) 0.54770(2) 0.02449(17) Uani 1 1 d . . . . .
I4 I 0.32054(3) 1.250000 0.65498(2) 0.02838(15) Uani 1 2 d S T P A .
I5 I 0.45480(3) 0.750000 0.60182(2) 0.02302(13) Uani 1 2 d S T P A .
I6 I 0.59913(3) 0.250000 0.56180(2) 0.01706(12) Uani 1 2 d S T P A .
I7 I 0.67931(3) 0.750000 0.65393(2) 0.03134(15) Uani 1 2 d S T P A .
I8 I 0.54061(3) 1.21549(19) 0.69795(2) 0.0145(3) Uani 0.5 1 d . . P A -1
I9 I 0.42961(6) 0.750000 0.74794(3) 0.0166(2) Uani 0.5 2 d S T P A 1
I10 I 0.37519(6) 0.750000 0.73881(3) 0.01577(19) Uani 0.5 2 d S T P A 2
Cu2 Cu 0.42842(5) 0.98313(12) 0.67458(2) 0.02833(18) Uani 1 1 d . . . . .
Cu3 Cu 0.57027(4) 0.50666(14) 0.62818(3) 0.03018(19) Uani 1 1 d . . . . .
S1 S 0.29472(12) 1.250000 0.52955(8) 0.0321(5) Uani 1 2 d S T P . .
C1 C 0.2610(7) 1.250000 0.4726(4) 0.068(4) Uani 1 2 d S T P . .
H1A H 0.271476 1.385967 0.458782 0.102 Uiso 0.5 1 d R U P B -1
H1B H 0.206421 1.224384 0.472412 0.102 Uiso 0.5 1 d R U P B -1
H1C H 0.286577 1.139649 0.455618 0.102 Uiso 0.5 1 d R U P B -1
C2 C 0.2783(7) 1.004(2) 0.5399(4) 0.027(3) Uani 0.5 1 d . . P . .
H2A H 0.298612 0.918262 0.515549 0.041 Uiso 0.5 1 calc R U P . .
H2B H 0.223746 0.981267 0.542341 0.041 Uiso 0.5 1 calc R U P . .
H2C H 0.302687 0.964622 0.568160 0.041 Uiso 0.5 1 calc R U P . .
C3 C 0.3947(5) 1.250000 0.5218(3) 0.031(2) Uani 1 2 d S T P . .
H3A H 0.419485 1.289485 0.549956 0.046 Uiso 0.5 1 calc R U P C -1
H3B H 0.408208 1.350636 0.498418 0.046 Uiso 0.5 1 calc R U P C -1
H3C H 0.411386 1.109879 0.512941 0.046 Uiso 0.5 1 calc R U P C -1
S2 S 0.33417(13) 1.1193(4) 0.82800(8) 0.0140(5) Uani 0.5 1 d . . P . .
C4 C 0.4236(4) 1.250000 0.8201(3) 0.0215(17) Uani 1 2 d S T P . .
H4A H 0.460010 1.249997 0.845258 0.026 Uiso 1 2 calc R U P . .
H4B H 0.446124 1.250003 0.789795 0.026 Uiso 1 2 calc R U P . .
C5 C 0.3021(4) 1.250000 0.8789(2) 0.0190(16) Uani 1 2 d S T P . .
H5A H 0.247361 1.250004 0.885643 0.023 Uiso 1 2 calc R U P . .
H5B H 0.335928 1.249996 0.905289 0.023 Uiso 1 2 calc R U P . .
C6 C 0.2770(5) 1.250000 0.7879(3) 0.0231(17) Uani 1 2 d S T P . .
H6A H 0.221681 1.250002 0.792403 0.028 Uiso 1 2 calc R U P . .
H6B H 0.293854 1.250000 0.756252 0.028 Uiso 1 2 calc R U P . .
S3 S 0.1223(2) 0.750000 0.67271(14) 0.0226(8) Uani 0.5 2 d DS TU P D 1
C7 C 0.1413(8) 0.9667(19) 0.7090(4) 0.032(3) Uani 0.5 1 d D U P D 1
H7A H 0.190070 0.945776 0.723838 0.048 Uiso 0.5 1 calc R U P D 1
H7B H 0.101395 0.976987 0.731612 0.048 Uiso 0.5 1 calc R U P D 1
H7C H 0.142853 1.095995 0.691387 0.048 Uiso 0.5 1 calc R U P D 1
C10 C 0.2045(9) 0.750000 0.6384(6) 0.024(4) Uani 0.5 2 d DS TU P D 1
H10D H 0.205171 0.876738 0.619931 0.036 Uiso 0.25 1 d R U P D 1
H10E H 0.203998 0.626519 0.618944 0.036 Uiso 0.25 1 d R U P D 1
H10F H 0.249637 0.750000 0.657370 0.036 Uiso 0.5 2 d R U P D 1
S4 S 0.1466(3) 0.8720(10) 0.6868(2) 0.0228(11) Uani 0.25 1 d D U P E -2
C8 C 0.0708(13) 0.699(5) 0.7017(10) 0.048(9) Uani 0.25 1 d D U P E -2
H8A H 0.091612 0.571216 0.715008 0.073 Uiso 0.25 1 calc R U P E -2
H8B H 0.041944 0.662811 0.674765 0.073 Uiso 0.25 1 calc R U P E -2
H8C H 0.037600 0.768051 0.723323 0.073 Uiso 0.25 1 calc R U P E -2
C9 C 0.2188(11) 0.778(7) 0.7219(7) 0.024(8) Uani 0.25 1 d . U P E -2
H9A H 0.205316 0.803840 0.753251 0.036 Uiso 0.25 1 calc R U P E -2
H9B H 0.266112 0.850595 0.714893 0.036 Uiso 0.25 1 calc R U P E -2
H9C H 0.225300 0.627545 0.717103 0.036 Uiso 0.25 1 calc R U P E -2
C10A C 0.1720(11) 0.769(8) 0.6333(6) 0.024(4) Uani 0.25 1 d D U P E -2
H10A H 0.202833 0.871822 0.617217 0.036 Uiso 0.25 1 calc R U P E -2
H10B H 0.126181 0.739463 0.616058 0.036 Uiso 0.25 1 calc R U P E -2
H10C H 0.200912 0.639882 0.637324 0.036 Uiso 0.25 1 calc R U P E -2

loop_
_atom_site_aniso_label
_atom_site_aniso_U_11
_atom_site_aniso_U_22
_atom_site_aniso_U_33
_atom_site_aniso_U_23
_atom_site_aniso_U_13
_atom_site_aniso_U_12
I1 0.0170(2) 0.0195(2) 0.0141(2) 0.000 0.00031(17) 0.000
I2 0.0161(2) 0.0187(2) 0.0202(2) 0.000 -0.00301(18) 0.000
I3 0.0216(2) 0.0139(2) 0.0186(2) 0.000 0.00127(19) 0.000
Cu1 0.0206(3) 0.0317(4) 0.0211(4) -0.0014(3) 0.0002(3) -0.0036(3)
I4 0.0148(2) 0.0539(4) 0.0165(3) 0.000 -0.00208(19) 0.000
I5 0.0342(3) 0.0164(3) 0.0184(3) 0.000 0.0075(2) 0.000
I6 0.0172(2) 0.0188(2) 0.0151(2) 0.000 0.00102(18) 0.000
I7 0.0243(3) 0.0144(3) 0.0553(4) 0.000 -0.0210(3) 0.000
I8 0.0140(2) 0.0163(10) 0.0133(2) -0.0014(3) 0.00007(19) -0.0011(3)
I9 0.0210(5) 0.0143(5) 0.0145(4) 0.000 0.0009(4) 0.000
I10 0.0189(5) 0.0130(5) 0.0155(4) 0.000 0.0016(4) 0.000
Cu2 0.0396(4) 0.0234(4) 0.0220(4) 0.0020(3) 0.0085(3) 0.0007(3)
Cu3 0.0227(4) 0.0408(5) 0.0270(4) -0.0130(4) 0.0034(3) -0.0082(3)
S1 0.0176(10) 0.0501(15) 0.0288(12) 0.000 -0.0036(8) 0.000
C1 0.035(6) 0.119(13) 0.050(7) 0.000 -0.029(6) 0.000
C2 0.023(6) 0.039(7) 0.020(6) -0.002(5) 0.003(4) -0.001(5)
C3 0.015(4) 0.042(6) 0.035(5) 0.000 -0.002(3) 0.000
S2 0.0139(10) 0.0155(12) 0.0125(11) -0.0014(10) 0.0004(9) -0.0006(9)
C4 0.012(3) 0.029(4) 0.023(4) 0.000 0.009(3) 0.000
C5 0.015(3) 0.037(5) 0.006(3) 0.000 0.005(3) 0.000
C6 0.024(4) 0.029(5) 0.016(4) 0.000 -0.006(3) 0.000
S3 0.0164(18) 0.029(2) 0.022(2) 0.000 -0.0034(15) 0.000
C7 0.042(8) 0.023(7) 0.032(7) -0.003(6) 0.018(6) 0.009(6)
C10 0.032(11) 0.027(8) 0.012(6) 0.000 -0.009(7) 0.000
S4 0.027(3) 0.022(3) 0.020(3) -0.003(3) 0.001(2) 0.007(2)
C8 0.029(10) 0.06(2) 0.052(13) 0.011(12) 0.011(10) -0.025(11)
C9 0.023(8) 0.02(2) 0.028(9) 0.017(11) -0.008(7) -0.004(10)
C10A 0.032(11) 0.027(8) 0.012(6) 0.000 -0.009(7) 0.000

loop_
_atom_type_symbol
_atom_type_description
_atom_type_scat_dispersion_real
_atom_type_scat_dispersion_imag
_atom_type_scat_source
C C 0.0033 0.0016 'International Tables Vol C Tables 4.2.6.8 and 6.1.1.4'
H H 0.0000 0.0000 'International Tables Vol C Tables 4.2.6.8 and 6.1.1.4'
Cu Cu 0.3201 1.2651 'International Tables Vol C Tables 4.2.6.8 and 6.1.1.4'
I I -0.4742 1.8119 'International Tables Vol C Tables 4.2.6.8 and 6.1.1.4'
S S 0.1246 0.1234 'International Tables Vol C Tables 4.2.6.8 and 6.1.1.4'

loop_
_geom_angle_atom_site_label_1
_geom_angle_atom_site_label_2
_geom_angle_atom_site_label_3
_geom_angle
_geom_angle_site_symmetry_1
_geom_angle_site_symmetry_3
_geom_angle_publ_flag
Cu1 I1 Cu1 72.22(3) . 7_575 ?
Cu1 I1 Cu1 105.47(2) . 3_546 ?
Cu1 I1 Cu1 105.47(2) 7_575 5_576 ?
Cu1 I1 Cu1 64.00(3) . 5_576 ?
Cu1 I1 Cu1 64.00(3) 7_575 3_546 ?
Cu1 I1 Cu1 73.48(3) 3_546 5_576 ?
Cu1 I2 Cu1 75.87(4) 7_585 . ?
Cu1 I3 Cu1 75.03(4) 7_575 . ?
I1 Cu1 I1 116.00(3) . 5_576 ?
I1 Cu1 Cu1 57.93(3) 5_576 5_576 ?
I1 Cu1 Cu1 58.07(3) . 5_576 ?
I2 Cu1 I1 105.32(3) . 5_576 ?
I2 Cu1 I1 106.41(3) . . ?
I2 Cu1 Cu1 121.05(4) . 5_576 ?
I3 Cu1 I1 106.32(3) . . ?
I3 Cu1 I1 108.22(3) . 5_576 ?
I3 Cu1 I2 114.88(3) . . ?
I3 Cu1 Cu1 124.07(4) . 5_576 ?
Cu2 I4 Cu2 80.98(4) 7_585 . ?
Cu2 I5 Cu2 67.71(4) 7_575 . ?
Cu2 I5 Cu3 64.70(3) 7_575 . ?
Cu2 I5 Cu3 64.70(3) . 7_575 ?
Cu2 I5 Cu3 102.57(3) 7_575 7_575 ?
Cu2 I5 Cu3 102.57(3) . . ?
Cu3 I5 Cu3 70.74(4) 7_575 . ?
Cu3 I6 Cu3 77.44(4) 7_565 . ?
Cu3 I7 Cu3 73.62(4) . 7_575 ?
Cu2 I9 Cu2 68.46(4) . 7_575 ?
Cu2 I10 Cu2 69.79(4) . 7_575 ?
I4 Cu2 I5 107.93(3) . . ?
I4 Cu2 I9 123.72(4) . . ?
I4 Cu2 Cu2 130.49(2) . 7_575 ?
I4 Cu2 Cu3 120.96(3) . 7_575 ?
I5 Cu2 Cu2 56.146(18) . 7_575 ?
I5 Cu2 Cu3 57.85(3) . 7_575 ?
I8 Cu2 I4 104.28(4) . . ?
I8 Cu2 I5 113.97(3) . . ?
I8 Cu2 I9 95.40(4) . . ?
I8 Cu2 Cu2 125.20(3) . 7_575 ?
I8 Cu2 Cu3 56.12(3) . 7_575 ?
I9 Cu2 I5 110.88(3) . . ?
I9 Cu2 Cu2 55.77(2) . 7_575 ?
I9 Cu2 Cu3 113.88(4) . 7_575 ?
I10 Cu2 I4 105.80(3) . . ?
I10 Cu2 I5 110.01(3) . . ?
Cu3 Cu2 Cu2 91.30(2) 7_575 7_575 ?
I5 Cu3 Cu2 57.45(2) . 7_575 ?
I6 Cu3 I5 106.81(3) . . ?
I6 Cu3 Cu2 123.33(3) . 7_575 ?
I7 Cu3 I5 107.81(3) . . ?
I7 Cu3 I6 116.97(3) . . ?
I7 Cu3 Cu2 119.65(4) . 7_575 ?
C2 S1 C1 96.9(4) 7_585 . ?
C2 S1 C1 96.9(4) . . ?
C2 S1 C2 149.8(8) 7_585 . ?
C2 S1 C3 101.6(4) 7_585 . ?
C2 S1 C3 101.6(4) . . ?
C3 S1 C1 102.0(5) . . ?
S1 C1 H1A 109.5 . . ?
S1 C1 H1B 109.4 . . ?
S1 C1 H1C 109.5 . . ?
H1A C1 H1B 109.5 . . ?
H1A C1 H1C 109.5 . . ?
H1B C1 H1C 109.5 . . ?
S1 C2 H2A 109.5 . . ?
S1 C2 H2B 109.5 . . ?
S1 C2 H2C 109.5 . . ?
H2A C2 H2B 109.5 . . ?
H2A C2 H2C 109.5 . . ?
H2B C2 H2C 109.5 . . ?
S1 C3 H3A 109.5 . . ?
S1 C3 H3B 109.5 . . ?
S1 C3 H3C 109.5 . . ?
H3A C3 H3B 109.5 . . ?
H3A C3 H3C 109.5 . . ?
H3B C3 H3C 109.5 . . ?
S2 S2 C4 62.43(14) 7_585 . ?
S2 S2 C5 62.75(13) 7_585 . ?
S2 S2 C6 61.95(14) 7_585 . ?
C4 S2 C5 99.8(3) . . ?
C6 S2 C4 101.2(3) . . ?
C6 S2 C5 99.7(3) . . ?
S2 C4 S2 55.1(3) 7_585 . ?
S2 C4 H4A 118.2 . . ?
S2 C4 H4A 118.2 7_585 . ?
S2 C4 H4B 118.2 . . ?
S2 C4 H4B 118.2 7_585 . ?
H4A C4 H4B 115.5 . . ?
S2 C5 S2 54.5(3) 7_585 . ?
S2 C5 H5A 118.3 7_585 . ?
S2 C5 H5A 118.3 . . ?
S2 C5 H5B 118.3 7_585 . ?
S2 C5 H5B 118.3 . . ?
H5A C5 H5B 115.5 . . ?
S2 C6 S2 56.1(3) . 7_585 ?
S2 C6 H6A 118.2 7_585 . ?
S2 C6 H6A 118.2 . . ?
S2 C6 H6B 118.2 7_585 . ?
S2 C6 H6B 118.2 . . ?
H6A C6 H6B 115.4 . . ?
C7 S3 C7 101.4(9) 7_575 . ?
C10 S3 C7 101.2(6) . 7_575 ?
C10 S3 C7 101.2(6) . . ?
S3 C7 H7A 109.5 . . ?
S3 C7 H7B 109.5 . . ?
S3 C7 H7C 109.5 . . ?
H7A C7 H7B 109.5 . . ?
H7A C7 H7C 109.5 . . ?
H7B C7 H7C 109.5 . . ?
S3 C10 H10D 109.5 . . ?
S3 C10 H10E 109.5 . . ?
S3 C10 H10F 109.5 . . ?
H10D C10 H10E 109.5 . . ?
H10D C10 H10F 108.4 . . ?
H10E C10 H10F 110.5 . . ?
C9 S4 C8 100.8(15) . . ?
C9 S4 C10A 102.9(14) . . ?
C10A S4 C8 100.5(16) . . ?
S4 C8 H8A 109.5 . . ?
S4 C8 H8B 109.5 . . ?
S4 C8 H8C 109.5 . . ?
H8A C8 H8B 109.5 . . ?
H8A C8 H8C 109.5 . . ?
H8B C8 H8C 109.5 . . ?
S4 C9 H9A 109.5 . . ?
S4 C9 H9B 109.5 . . ?
S4 C9 H9C 109.5 . . ?
H9A C9 H9B 109.5 . . ?
H9A C9 H9C 109.5 . . ?
H9B C9 H9C 109.5 . . ?
S4 C10A H10A 109.5 . . ?
S4 C10A H10B 109.5 . . ?
S4 C10A H10C 109.5 . . ?
H10A C10A H10B 109.5 . . ?
H10A C10A H10C 109.5 . . ?
H10B C10A H10C 109.5 . . ?

loop_
_geom_bond_atom_site_label_1
_geom_bond_atom_site_label_2
_geom_bond_distance
_geom_bond_site_symmetry_2
_geom_bond_publ_flag
I1 Cu1 2.6902(8) . ?
I1 Cu1 2.6942(9) 3_546 ?
I1 Cu1 2.6903(8) 7_575 ?
I1 Cu1 2.6942(8) 5_576 ?
I2 Cu1 2.6214(8) 7_585 ?
I2 Cu1 2.6214(8) . ?
I3 Cu1 2.6033(8) 7_575 ?
I3 Cu1 2.6033(8) . ?
Cu1 Cu1 2.8534(14) 5_576 ?
I4 Cu2 2.6279(9) . ?
I4 Cu2 2.6279(9) 7_585 ?
I5 Cu2 2.6759(9) . ?
I5 Cu2 2.6759(9) 7_575 ?
I5 Cu3 2.6878(10) 7_575 ?
I5 Cu3 2.6878(10) . ?
I6 Cu3 2.6236(9) 7_565 ?
I6 Cu3 2.6236(9) . ?
I7 Cu3 2.5967(9) . ?
I7 Cu3 2.5967(9) 7_575 ?
I8 Cu2 2.5777(12) . ?
I9 Cu2 2.6498(11) 7_575 ?
I9 Cu2 2.6498(11) . ?
I10 Cu2 2.6058(11) . ?
I10 Cu2 2.6058(11) 7_575 ?
Cu2 Cu2 2.9813(16) 7_575 ?
Cu2 Cu3 2.8701(11) 7_575 ?
S1 C1 1.803(11) . ?
S1 C2 1.629(13) . ?
S1 C2 1.629(13) 7_585 ?
S1 C3 1.787(9) . ?
C1 H1A 0.9800 . ?
C1 H1B 0.9800 . ?
C1 H1C 0.9800 . ?
C2 H2A 0.9800 . ?
C2 H2B 0.9800 . ?
C2 H2C 0.9800 . ?
C3 H3A 0.9800 . ?
C3 H3B 0.9800 . ?
C3 H3C 0.9800 . ?
S2 S2 1.672(5) 7_585 ?
S2 C4 1.806(7) . ?
S2 C5 1.825(7) . ?
S2 C6 1.777(7) . ?
C4 H4A 0.9900 . ?
C4 H4B 0.9900 . ?
C5 H5A 0.9900 . ?
C5 H5B 0.9900 . ?
C6 H6A 0.9900 . ?
C6 H6B 0.9900 . ?
S3 C7 1.791(12) 7_575 ?
S3 C7 1.791(12) . ?
S3 C10 1.781(15) . ?
C7 H7A 0.9800 . ?
C7 H7B 0.9800 . ?
C7 H7C 0.9800 . ?
C10 H10D 0.9800 . ?
C10 H10E 0.9800 . ?
C10 H10F 0.9798 . ?
S4 C8 1.795(16) . ?
S4 C9 1.76(2) . ?
S4 C10A 1.786(16) . ?
C8 H8A 0.9800 . ?
C8 H8B 0.9800 . ?
C8 H8C 0.9800 . ?
C9 H9A 0.9800 . ?
C9 H9B 0.9800 . ?
C9 H9C 0.9800 . ?
C10A H10A 0.9800 . ?
C10A H10B 0.9800 . ?
C10A H10C 0.9800 . ?

loop_
_geom_torsion_atom_site_label_1
_geom_torsion_atom_site_label_2
_geom_torsion_atom_site_label_3
_geom_torsion_atom_site_label_4
_geom_torsion
_geom_torsion_site_symmetry_1
_geom_torsion_site_symmetry_2
_geom_torsion_site_symmetry_3
_geom_torsion_site_symmetry_4
_geom_torsion_publ_flag
C4 S2 C5 S2 51.9(3) . . . 7_585 ?
C4 S2 C6 S2 -50.2(3) . . . 7_585 ?
C5 S2 C4 S2 -52.1(3) . . . 7_585 ?
C5 S2 C6 S2 51.8(3) . . . 7_585 ?
C6 S2 C4 S2 49.9(3) . . . 7_585 ?
C6 S2 C5 S2 -51.3(3) . . . 7_585 ?
